data_2243451
loop_
_publ_author_name
'Tan, Sang Loon'
'Tiekink, Edward R. T.'

_publ_section_title
;
 2,2'-(Disulfanediyl)dibenzoic acid <i>N</i>,<i>N</i>-dimethylformamide
 monosolvate: crystal structure, Hirshfeld surface analysis and
 computational study
;
_journal_coeditor_code HB7925
_journal_issue 7
_journal_name_full 'Acta Crystallographica Section E'
_journal_page_first 1150
_journal_page_last 1157
_journal_paper_doi 10.1107/S2056989020008257
_journal_volume 76
_journal_year 2020
_chemical_formula_iupac 'C14 H10 O4 S2, C3 H7 N O'
_chemical_formula_moiety 'C14 H10 O4 S2, C3 H7 N O'
_chemical_formula_sum 'C17 H17 N O5 S2'
_chemical_formula_weight 379.43
_chemical_name_systematic
;
2,2'-(Disulfanediyl)dibenzoic acid <i>N</i>,<i>N</i>-dimethylformamide
monosolvate
;
_space_group_crystal_system triclinic
_space_group_IT_number 2
_space_group_name_Hall '-P 1'
_space_group_name_H-M_alt 'P -1'
_atom_sites_solution_hydrogens mixed
_atom_sites_solution_primary dual
_audit_creation_method SHELXL-2018/3
_cell_angle_alpha 106.1490(10)
_cell_angle_beta 96.4460(10)
_cell_angle_gamma 100.8840(10)
_cell_formula_units_Z 2
_cell_length_a 5.05866(4)
_cell_length_b 12.26170(10)
_cell_length_c 15.10090(10)
_cell_measurement_reflns_used 13143
_cell_measurement_temperature 100(2)
_cell_measurement_theta_max 76.0280
_cell_measurement_theta_min 3.0710
_cell_volume 869.944(13)
_computing_cell_refinement
;
CrysAlis PRO (Rigaku OD, 2018)
;
_computing_data_collection
;
CrysAlis PRO (Rigaku OD, 2018)
;
_computing_data_reduction
;
CrysAlis PRO (Rigaku OD, 2018)
;
_computing_molecular_graphics
;
ORTEP-3 for Windows (Farrugia, 2012), DIAMOND (Brandenburg,
2006)
;
_computing_publication_material
;
publCIF (Westrip, 2010)
;
_computing_structure_refinement
;
<i>SHELXL2017/1</i> (Sheldrick, 2015<i>b</i>)
;
_computing_structure_solution
;
SHELXS (Sheldrick, 2015<i>a</i>)
;
_diffrn_ambient_temperature 100(2)
_diffrn_detector 'CCD plate'
_diffrn_detector_area_resol_mean 5.2558
_diffrn_measured_fraction_theta_full 1.000
_diffrn_measured_fraction_theta_max 0.969
_diffrn_measurement_device 'four-circle diffractometer'
_diffrn_measurement_device_type 'XtaLAB Synergy, Dualflex, AtlasS2'
_diffrn_measurement_method '\w scans'
_diffrn_radiation_type CuK\a
_diffrn_radiation_wavelength 1.54184
_diffrn_reflns_av_R_equivalents 0.0248
_diffrn_reflns_av_unetI/netI 0.0138
_diffrn_reflns_limit_h_max 6
_diffrn_reflns_limit_h_min -6
_diffrn_reflns_limit_k_max 13
_diffrn_reflns_limit_k_min -15
_diffrn_reflns_limit_l_max 18
_diffrn_reflns_limit_l_min -18
_diffrn_reflns_number 19670
_diffrn_reflns_theta_full 67.684
_diffrn_reflns_theta_max 76.271
_diffrn_reflns_theta_min 3.094
_exptl_absorpt_coefficient_mu 3.028
_exptl_absorpt_correction_T_max 1.000
_exptl_absorpt_correction_T_min 0.316
_exptl_absorpt_correction_type gaussian
_exptl_absorpt_process_details
;
(CrysAlisPro; Rigaku OD, 2018)
;
_exptl_crystal_colour colourless
_exptl_crystal_density_diffrn 1.449
_exptl_crystal_description prism
_exptl_crystal_F_000 396
_exptl_crystal_size_max 0.240
_exptl_crystal_size_mid 0.163
_exptl_crystal_size_min 0.063
_refine_diff_density_max 0.227
_refine_diff_density_min -0.336
_refine_ls_extinction_method none
_refine_ls_goodness_of_fit_ref 1.068
_refine_ls_hydrogen_treatment mixed
_refine_ls_matrix_type full
_refine_ls_number_parameters 234
_refine_ls_number_reflns 3543
_refine_ls_number_restraints 2
_refine_ls_restrained_S_all 1.068
_refine_ls_R_factor_all 0.0264
_refine_ls_R_factor_gt 0.0256
_refine_ls_shift/su_max 0.001
_refine_ls_shift/su_mean 0.000
_refine_ls_structure_factor_coef Fsqd
_refine_ls_weighting_details 'w=1/[\s^2^(Fo^2^)+(0.0405P)^2^+0.3204P] where P=(Fo^2^+2Fc^2^)/3'
_refine_ls_weighting_scheme calc
_refine_ls_wR_factor_gt 0.0714
_refine_ls_wR_factor_ref 0.0720
_reflns_number_gt 3410
_reflns_number_total 3543
_reflns_threshold_expression 'I > 2\s(I)'
_cod_data_source_file hb7925sup1.cif
_cod_data_source_block I
_cod_database_code 2243451
_shelx_space_group_comment
;
The symmetry employed for this shelxl refinement is uniquely defined
by the following loop, which should always be used as a source of
symmetry information in preference to the above space-group names.
They are only intended as comments.
;
_shelx_estimated_absorpt_t_min 0.530
_shelx_estimated_absorpt_t_max 0.832

loop_
_space_group_symop_operation_xyz
'x, y, z'
'-x, -y, -z'

loop_
_atom_site_type_symbol
_atom_site_label
_atom_site_fract_x
_atom_site_fract_y
_atom_site_fract_z
_atom_site_U_iso_or_equiv
_atom_site_adp_type
_atom_site_calc_flag
_atom_site_occupancy
_atom_site_disorder_assembly
_atom_site_disorder_group
S S1 0.13127(6) 0.80270(2) 0.28401(2) 0.01841(9) Uani d 1 . .
S S2 -0.10332(6) 0.84945(2) 0.18710(2) 0.01848(9) Uani d 1 . .
O O1 0.32810(18) 0.61831(8) 0.48410(6) 0.02255(19) Uani d 1 . .
H H1O 0.480(2) 0.6544(14) 0.5192(11) 0.034 Uiso d 1 . .
O O2 0.42509(17) 0.76207(8) 0.41991(6) 0.02129(19) Uani d 1 . .
O O3 -0.30085(18) 0.92323(8) -0.07873(6) 0.02025(19) Uani d 1 . .
H H3O -0.403(3) 0.9709(12) -0.0714(12) 0.030 Uiso d 1 . .
O O4 -0.37132(17) 0.93328(7) 0.06697(6) 0.01850(18) Uani d 1 . .
O O5 0.78590(18) 0.72556(8) 0.59804(6) 0.0248(2) Uani d 1 . .
N N1 1.1659(2) 0.87050(9) 0.62312(7) 0.0212(2) Uani d 1 . .
C C1 0.2742(2) 0.67339(10) 0.42316(8) 0.0176(2) Uani d 1 . .
C C2 0.0090(2) 0.61916(10) 0.35774(8) 0.0170(2) Uani d 1 . .
C C3 -0.0765(2) 0.67004(10) 0.28992(8) 0.0166(2) Uani d 1 . .
C C4 -0.3247(2) 0.61624(11) 0.22897(9) 0.0193(2) Uani d 1 . .
H H4 -0.380732 0.647747 0.181123 0.023 Uiso calc 1 . .
C C5 -0.4903(2) 0.51701(11) 0.23773(9) 0.0213(3) Uani d 1 . .
H H5 -0.660717 0.482386 0.196749 0.026 Uiso calc 1 . .
C C6 -0.4093(3) 0.46787(11) 0.30573(9) 0.0219(3) Uani d 1 . .
H H6 -0.524200 0.400478 0.311867 0.026 Uiso calc 1 . .
C C7 -0.1591(3) 0.51829(11) 0.36451(8) 0.0204(2) Uani d 1 . .
H H7 -0.100899 0.483843 0.410105 0.024 Uiso calc 1 . .
C C8 -0.0191(2) 0.77686(10) 0.07734(8) 0.0165(2) Uani d 1 . .
C C9 -0.0966(2) 0.80827(10) -0.00313(8) 0.0156(2) Uani d 1 . .
C C10 -0.0139(2) 0.75656(11) -0.08709(9) 0.0192(2) Uani d 1 . .
H H10 -0.062982 0.779179 -0.140805 0.023 Uiso calc 1 . .
C C11 0.1383(3) 0.67300(11) -0.09306(9) 0.0222(3) Uani d 1 . .
H H11 0.196005 0.639201 -0.150100 0.027 Uiso calc 1 . .
C C12 0.2057(3) 0.63912(11) -0.01461(9) 0.0225(3) Uani d 1 . .
H H12 0.306044 0.580290 -0.018626 0.027 Uiso calc 1 . .
C C13 0.1282(2) 0.69023(11) 0.06944(9) 0.0200(2) Uani d 1 . .
H H13 0.175946 0.665950 0.122388 0.024 Uiso calc 1 . .
C C14 -0.2676(2) 0.89386(10) -0.00130(8) 0.0152(2) Uani d 1 . .
C C15 0.9281(2) 0.80364(11) 0.57469(9) 0.0207(2) Uani d 1 . .
H H15 0.861275 0.816264 0.517895 0.025 Uiso calc 1 . .
C C16 1.2863(3) 0.85536(13) 0.70996(9) 0.0282(3) Uani d 1 . .
H H16A 1.268974 0.919308 0.763221 0.042 Uiso calc 1 . .
H H16B 1.480062 0.855771 0.709563 0.042 Uiso calc 1 . .
H H16C 1.190793 0.780820 0.715480 0.042 Uiso calc 1 . .
C C17 1.3127(3) 0.96362(12) 0.59254(10) 0.0281(3) Uani d 1 . .
H H17A 1.220139 0.959343 0.530664 0.042 Uiso calc 1 . .
H H17B 1.500247 0.954934 0.588962 0.042 Uiso calc 1 . .
H H17C 1.316721 1.039287 0.637404 0.042 Uiso calc 1 . .

loop_
_atom_site_aniso_label
_atom_site_aniso_U_11
_atom_site_aniso_U_22
_atom_site_aniso_U_33
_atom_site_aniso_U_12
_atom_site_aniso_U_13
_atom_site_aniso_U_23
S1 0.01995(15) 0.01712(15) 0.01807(15) 0.00257(11) -0.00087(11) 0.00800(11)
S2 0.02349(16) 0.01848(15) 0.01612(15) 0.00924(11) 0.00252(11) 0.00694(11)
O1 0.0220(4) 0.0274(5) 0.0201(4) 0.0019(4) -0.0003(3) 0.0142(4)
O2 0.0223(4) 0.0213(4) 0.0196(4) 0.0009(3) -0.0004(3) 0.0097(3)
O3 0.0250(4) 0.0239(5) 0.0179(4) 0.0124(4) 0.0059(3) 0.0106(3)
O4 0.0215(4) 0.0206(4) 0.0170(4) 0.0096(3) 0.0043(3) 0.0078(3)
O5 0.0235(4) 0.0279(5) 0.0236(5) 0.0015(4) 0.0021(4) 0.0127(4)
N1 0.0222(5) 0.0218(5) 0.0182(5) 0.0039(4) 0.0032(4) 0.0049(4)
C1 0.0207(6) 0.0198(6) 0.0141(5) 0.0069(5) 0.0049(4) 0.0061(4)
C2 0.0181(6) 0.0195(6) 0.0143(5) 0.0054(4) 0.0049(4) 0.0050(4)
C3 0.0166(5) 0.0167(5) 0.0175(6) 0.0056(4) 0.0051(4) 0.0049(4)
C4 0.0181(6) 0.0206(6) 0.0195(6) 0.0071(5) 0.0025(5) 0.0054(5)
C5 0.0167(5) 0.0216(6) 0.0224(6) 0.0036(5) 0.0029(5) 0.0024(5)
C6 0.0224(6) 0.0194(6) 0.0227(6) 0.0012(5) 0.0082(5) 0.0052(5)
C7 0.0250(6) 0.0208(6) 0.0173(6) 0.0053(5) 0.0066(5) 0.0078(5)
C8 0.0148(5) 0.0156(5) 0.0184(6) 0.0026(4) 0.0018(4) 0.0052(4)
C9 0.0130(5) 0.0142(5) 0.0187(6) 0.0018(4) 0.0013(4) 0.0053(4)
C10 0.0184(6) 0.0195(6) 0.0191(6) 0.0034(4) 0.0026(4) 0.0057(5)
C11 0.0214(6) 0.0214(6) 0.0225(6) 0.0067(5) 0.0061(5) 0.0026(5)
C12 0.0195(6) 0.0184(6) 0.0297(7) 0.0082(5) 0.0038(5) 0.0052(5)
C13 0.0188(6) 0.0187(6) 0.0235(6) 0.0056(5) 0.0013(5) 0.0083(5)
C14 0.0146(5) 0.0142(5) 0.0156(5) 0.0010(4) 0.0002(4) 0.0053(4)
C15 0.0215(6) 0.0235(6) 0.0174(6) 0.0059(5) 0.0031(5) 0.0062(5)
C16 0.0279(7) 0.0346(7) 0.0199(6) 0.0089(6) -0.0014(5) 0.0058(5)
C17 0.0282(7) 0.0219(6) 0.0312(7) 0.0004(5) 0.0071(6) 0.0060(5)

loop_
_atom_type_symbol
_atom_type_description
_atom_type_scat_dispersion_real
_atom_type_scat_dispersion_imag
_atom_type_scat_source
C C 0.0181 0.0091 'International Tables Vol C Tables 4.2.6.8 and 6.1.1.4'
H H 0.0000 0.0000 'International Tables Vol C Tables 4.2.6.8 and 6.1.1.4'
N N 0.0311 0.0180 'International Tables Vol C Tables 4.2.6.8 and 6.1.1.4'
O O 0.0492 0.0322 'International Tables Vol C Tables 4.2.6.8 and 6.1.1.4'
S S 0.3331 0.5567 'International Tables Vol C Tables 4.2.6.8 and 6.1.1.4'

loop_
_geom_angle_atom_site_label_1
_geom_angle_atom_site_label_2
_geom_angle_atom_site_label_3
_geom_angle_site_symmetry_1
_geom_angle_site_symmetry_3
_geom_angle
_geom_angle_publ_flag
C3 S1 S2 . . 104.21(4) ?
C8 S2 S1 . . 104.44(4) ?
C1 O1 H1O . . 109.1(12) ?
C14 O3 H3O . . 107.5(11) ?
C15 N1 C17 . . 121.01(11) ?
C15 N1 C16 . . 121.21(11) ?
C17 N1 C16 . . 117.77(11) ?
O2 C1 O1 . . 123.78(11) ?
O2 C1 C2 . . 121.86(11) ?
O1 C1 C2 . . 114.35(10) ?
C7 C2 C3 . . 119.58(11) ?
C7 C2 C1 . . 120.03(11) ?
C3 C2 C1 . . 120.37(11) ?
C4 C3 C2 . . 118.92(11) ?
C4 C3 S1 . . 121.24(9) ?
C2 C3 S1 . . 119.84(9) ?
C5 C4 C3 . . 120.53(11) ?
C5 C4 H4 . . 119.7 ?
C3 C4 H4 . . 119.7 ?
C4 C5 C6 . . 120.71(11) ?
C4 C5 H5 . . 119.6 ?
C6 C5 H5 . . 119.6 ?
C7 C6 C5 . . 119.22(11) ?
C7 C6 H6 . . 120.4 ?
C5 C6 H6 . . 120.4 ?
C6 C7 C2 . . 120.98(12) ?
C6 C7 H7 . . 119.5 ?
C2 C7 H7 . . 119.5 ?
C13 C8 C9 . . 118.50(11) ?
C13 C8 S2 . . 121.28(9) ?
C9 C8 S2 . . 120.20(9) ?
C10 C9 C8 . . 119.71(11) ?
C10 C9 C14 . . 118.89(10) ?
C8 C9 C14 . . 121.39(10) ?
C11 C10 C9 . . 120.98(11) ?
C11 C10 H10 . . 119.5 ?
C9 C10 H10 . . 119.5 ?
C10 C11 C12 . . 119.16(11) ?
C10 C11 H11 . . 120.4 ?
C12 C11 H11 . . 120.4 ?
C11 C12 C13 . . 120.69(11) ?
C11 C12 H12 . . 119.7 ?
C13 C12 H12 . . 119.7 ?
C12 C13 C8 . . 120.87(12) ?
C12 C13 H13 . . 119.6 ?
C8 C13 H13 . . 119.6 ?
O4 C14 O3 . . 123.20(10) ?
O4 C14 C9 . . 122.27(10) ?
O3 C14 C9 . . 114.53(10) ?
O5 C15 N1 . . 124.80(12) ?
O5 C15 H15 . . 117.6 ?
N1 C15 H15 . . 117.6 ?
N1 C16 H16A . . 109.5 ?
N1 C16 H16B . . 109.5 ?
H16A C16 H16B . . 109.5 ?
N1 C16 H16C . . 109.5 ?
H16A C16 H16C . . 109.5 ?
H16B C16 H16C . . 109.5 ?
N1 C17 H17A . . 109.5 ?
N1 C17 H17B . . 109.5 ?
H17A C17 H17B . . 109.5 ?
N1 C17 H17C . . 109.5 ?
H17A C17 H17C . . 109.5 ?
H17B C17 H17C . . 109.5 ?

loop_
_geom_bond_atom_site_label_1
_geom_bond_atom_site_label_2
_geom_bond_site_symmetry_2
_geom_bond_distance
_geom_bond_publ_flag
S1 C3 . 1.7929(12) ?
S1 S2 . 2.0524(4) ?
S2 C8 . 1.7894(12) ?
O1 C1 . 1.3177(15) ?
O1 H1O . 0.845(9) ?
O2 C1 . 1.2216(15) ?
O3 C14 . 1.3184(14) ?
O3 H3O . 0.845(9) ?
O4 C14 . 1.2295(14) ?
O5 C15 . 1.2423(16) ?
N1 C15 . 1.3228(17) ?
N1 C17 . 1.4557(17) ?
N1 C16 . 1.4573(17) ?
C1 C2 . 1.4893(16) ?
C2 C7 . 1.3985(17) ?
C2 C3 . 1.4082(17) ?
C3 C4 . 1.3958(17) ?
C4 C5 . 1.3889(18) ?
C4 H4 . 0.9500 ?
C5 C6 . 1.3885(18) ?
C5 H5 . 0.9500 ?
C6 C7 . 1.3853(18) ?
C6 H6 . 0.9500 ?
C7 H7 . 0.9500 ?
C8 C13 . 1.3951(16) ?
C8 C9 . 1.4103(16) ?
C9 C10 . 1.3988(16) ?
C9 C14 . 1.4772(15) ?
C10 C11 . 1.3831(17) ?
C10 H10 . 0.9500 ?
C11 C12 . 1.3887(18) ?
C11 H11 . 0.9500 ?
C12 C13 . 1.3855(18) ?
C12 H12 . 0.9500 ?
C13 H13 . 0.9500 ?
C15 H15 . 0.9500 ?
C16 H16A . 0.9800 ?
C16 H16B . 0.9800 ?
C16 H16C . 0.9800 ?
C17 H17A . 0.9800 ?
C17 H17B . 0.9800 ?
C17 H17C . 0.9800 ?

loop_
_geom_hbond_atom_site_label_D
_geom_hbond_atom_site_label_H
_geom_hbond_atom_site_label_A
_geom_hbond_site_symmetry_A
_geom_hbond_distance_DH
_geom_hbond_distance_HA
_geom_hbond_distance_DA
_geom_hbond_angle_DHA
O1 H1O O5 . 0.847(14) 1.753(14) 2.5981(13) 176.0(17)
O3 H3O O4 2_475 0.844(16) 1.780(16) 2.6215(13) 174.9(17)
C15 H15 O2 . 0.95 2.38 3.1162(15) 134
C7 H7 O1 2_566 0.95 2.53 3.2850(16) 136
C1 O2 Cg1 1_655 1.2216(15) 3.4181(10) 3.4843(12) 82.88(7)
C14 O4 Cg2 1_455 1.2295(14) 3.3281(10) 3.6227(12) 93.76(7)
C11 H11 Cg1 2_565 0.95 2.94 3.7962(14) 150

loop_
_geom_torsion_atom_site_label_1
_geom_torsion_atom_site_label_2
_geom_torsion_atom_site_label_3
_geom_torsion_atom_site_label_4
_geom_torsion_site_symmetry_1
_geom_torsion_site_symmetry_2
_geom_torsion_site_symmetry_3
_geom_torsion_site_symmetry_4
_geom_torsion
_geom_torsion_publ_flag
O2 C1 C2 C7 . . . . -179.30(11) ?
O1 C1 C2 C7 . . . . 0.13(16) ?
O2 C1 C2 C3 . . . . -0.45(17) ?
O1 C1 C2 C3 . . . . 178.99(10) ?
C7 C2 C3 C4 . . . . -1.89(17) ?
C1 C2 C3 C4 . . . . 179.25(10) ?
C7 C2 C3 S1 . . . . 177.41(9) ?
C1 C2 C3 S1 . . . . -1.45(15) ?
S2 S1 C3 C4 . . . . 6.15(10) ?
S2 S1 C3 C2 . . . . -173.13(8) ?
C2 C3 C4 C5 . . . . 2.79(17) ?
S1 C3 C4 C5 . . . . -176.49(9) ?
C3 C4 C5 C6 . . . . -1.54(18) ?
C4 C5 C6 C7 . . . . -0.67(18) ?
C5 C6 C7 C2 . . . . 1.57(18) ?
C3 C2 C7 C6 . . . . -0.29(18) ?
C1 C2 C7 C6 . . . . 178.58(11) ?
S1 S2 C8 C13 . . . . 12.35(11) ?
S1 S2 C8 C9 . . . . -166.35(8) ?
C13 C8 C9 C10 . . . . -3.03(17) ?
S2 C8 C9 C10 . . . . 175.70(9) ?
C13 C8 C9 C14 . . . . 176.08(10) ?
S2 C8 C9 C14 . . . . -5.18(15) ?
C8 C9 C10 C11 . . . . 1.39(18) ?
C14 C9 C10 C11 . . . . -177.74(11) ?
C9 C10 C11 C12 . . . . 0.97(18) ?
C10 C11 C12 C13 . . . . -1.66(19) ?
C11 C12 C13 C8 . . . . -0.04(19) ?
C9 C8 C13 C12 . . . . 2.38(18) ?
S2 C8 C13 C12 . . . . -176.34(9) ?
C10 C9 C14 O4 . . . . 172.13(11) ?
C8 C9 C14 O4 . . . . -6.99(17) ?
C10 C9 C14 O3 . . . . -7.31(15) ?
C8 C9 C14 O3 . . . . 173.56(10) ?
C17 N1 C15 O5 . . . . -177.13(12) ?
C16 N1 C15 O5 . . . . 1.3(2) ?

_cod_database_fobs_code 2243451
